data_7720477
loop_
_publ_author_name
'G&#xf3;mez-Paz, Olaya'
'Carballo, Rosa'
'Lago, Ana B.'
'V&#xe1;zquez-L&#xf3;pez, Ezequiel M'
'Covelo, Berta'

_publ_section_title
;
 Structural diversity in Zn(II)/Cu(II) complexes with
 salicylic/acetylsalicylic acids and bis(4-pyridylthio)methane:
 coordination polymers, one organic cocrystal, and one organic salt.
;
_journal_issue 2
_journal_name_full 'Dalton transactions (Cambridge, England : 2003)'
_journal_page_first 724
_journal_page_last 734
_journal_paper_doi 10.1039/d5dt02303c
_journal_volume 55
_journal_year 2026
_chemical_formula_moiety 'C25 H20 Cu N2 O6 S2, C2 H3 N'
_chemical_formula_sum 'C27 H23 Cu N3 O6 S2'
_chemical_formula_weight 613.14
_space_group_crystal_system orthorhombic
_space_group_IT_number 33
_space_group_name_Hall 'P 2c -2n'
_space_group_name_H-M_alt 'P n a 21'
_atom_sites_solution_hydrogens geom
_atom_sites_solution_primary dual
_audit_creation_date 2024-02-19
_audit_creation_method
;
Olex2 1.5
(compiled 2023.08.24 svn.re1ec1418 for OlexSys, GUI svn.r6817)
;
_audit_update_record
;
2025-09-11 deposited with the CCDC.	2025-10-31 downloaded from the CCDC.
;
_cell_angle_alpha 90
_cell_angle_beta 90
_cell_angle_gamma 90
_cell_formula_units_Z 4
_cell_length_a 24.5240(7)
_cell_length_b 15.8085(5)
_cell_length_c 7.1593(2)
_cell_measurement_reflns_used 9948
_cell_measurement_temperature 100.00
_cell_measurement_theta_max 26.36
_cell_measurement_theta_min 2.71
_cell_volume 2775.57(14)
_computing_cell_refinement 'SAINT V8.40B (?, 2016)'
_computing_data_collection 'Bruker APEX3'
_computing_data_reduction 'SAINT V8.40B (?, 2016)'
_computing_molecular_graphics 'Olex2 1.5 (Dolomanov et al., 2009)'
_computing_publication_material 'Olex2 1.5 (Dolomanov et al., 2009)'
_computing_structure_refinement 'XL  (Sheldrick, 2008)'
_computing_structure_solution 'SHELXT 2018/2 (Sheldrick, 2018)'
_diffrn_ambient_temperature 100.00
_diffrn_measured_fraction_theta_full 0.999
_diffrn_measured_fraction_theta_max 0.999
_diffrn_measurement_device_type 'Bruker D8 Venture Photon II CMOS'
_diffrn_measurement_method '\f and \w scans'
_diffrn_radiation_type MoK\a
_diffrn_radiation_wavelength 0.71073
_diffrn_reflns_av_R_equivalents 0.0781
_diffrn_reflns_av_unetI/netI 0.0631
_diffrn_reflns_Laue_measured_fraction_full 0.999
_diffrn_reflns_Laue_measured_fraction_max 0.999
_diffrn_reflns_limit_h_max 28
_diffrn_reflns_limit_h_min -30
_diffrn_reflns_limit_k_max 19
_diffrn_reflns_limit_k_min -19
_diffrn_reflns_limit_l_max 8
_diffrn_reflns_limit_l_min -8
_diffrn_reflns_number 25226
_diffrn_reflns_point_group_measured_fraction_full 0.956
_diffrn_reflns_point_group_measured_fraction_max 0.958
_diffrn_reflns_theta_full 25.242
_diffrn_reflns_theta_max 26.367
_diffrn_reflns_theta_min 2.577
_exptl_absorpt_coefficient_mu 0.983
_exptl_absorpt_correction_T_max 0.7454
_exptl_absorpt_correction_T_min 0.5695
_exptl_absorpt_correction_type multi-scan
_exptl_absorpt_process_details
;
SADABS-2016/2 (Bruker,2016/2) was used for absorption correction.
wR2(int) was 0.1515 before and 0.0589 after correction.
The Ratio of minimum to maximum transmission is 0.7640.
The \l/2 correction factor is Not present.
;
_exptl_crystal_colour blue
_exptl_crystal_colour_primary blue
_exptl_crystal_density_diffrn 1.467
_exptl_crystal_density_method 'not measured'
_exptl_crystal_description needle
_exptl_crystal_F_000 1260
_exptl_crystal_size_max 0.165
_exptl_crystal_size_mid 0.022
_exptl_crystal_size_min 0.019
_refine_diff_density_max 0.275
_refine_diff_density_min -0.298
_refine_diff_density_rms 0.058
_refine_ls_abs_structure_details
;
 Refined as an inversion twin.
;
_refine_ls_abs_structure_Flack 0.364(16)
_refine_ls_extinction_method none
_refine_ls_goodness_of_fit_ref 1.029
_refine_ls_hydrogen_treatment constr
_refine_ls_matrix_type full
_refine_ls_number_parameters 356
_refine_ls_number_reflns 5432
_refine_ls_number_restraints 1
_refine_ls_restrained_S_all 1.029
_refine_ls_R_factor_all 0.0546
_refine_ls_R_factor_gt 0.0380
_refine_ls_shift/su_max 0.001
_refine_ls_shift/su_mean 0.000
_refine_ls_structure_factor_coef Fsqd
_refine_ls_weighting_details 'w=1/[\s^2^(Fo^2^)+(0.0314P)^2^+0.6434P] where P=(Fo^2^+2Fc^2^)/3'
_refine_ls_weighting_scheme calc
_refine_ls_wR_factor_gt 0.0704
_refine_ls_wR_factor_ref 0.0749
_reflns_Friedel_coverage 0.769
_reflns_Friedel_fraction_full 0.904
_reflns_Friedel_fraction_max 0.908
_reflns_number_gt 4648
_reflns_number_total 5432
_reflns_threshold_expression 'I > 2\s(I)'
_cod_data_source_file d5dt02303c2.cif
_cod_data_source_block 32069104_a
_cod_database_code 7720477
_shelx_shelxl_version_number 2019/1
_shelx_space_group_comment
;
The symmetry employed for this shelxl refinement is uniquely defined
by the following loop, which should always be used as a source of
symmetry information in preference to the above space-group names.
They are only intended as comments.
;
_shelx_estimated_absorpt_t_max 0.982
_shelx_estimated_absorpt_t_min 0.855
_olex2_refinement_description
;
1. Twinned data refinement
 Scales: 0.636(16)
 0.364(16)
2. Fixed Uiso
 At 1.2 times of:
  All C(H) groups, All C(H,H) groups
 At 1.5 times of:
  All C(H,H,H) groups, All O(H) groups
3.a Secondary CH2 refined with riding coordinates:
 C6(H6A,H6B)
3.b Aromatic/amide H refined with riding coordinates:
 C1(H1), C2(H2), C4(H4), C5(H5), C8(H8), C9(H9), C10(H10), C11(H11), C15(H15),
 C16(H16), C17(H17), C18(H18), C44(H44), C45(H45), C46(H46), C47(H47)
3.c Idealised Me refined as rotating group:
 C32(H32A,H32B,H32C)
3.d Idealised tetrahedral OH refined as rotating group:
 O3(H3), O6(H6)
;
_olex2_submission_special_instructions 'No special instructions were received'

loop_
_space_group_symop_operation_xyz
'x, y, z'
'-x, -y, z+1/2'
'x+1/2, -y+1/2, z'
'-x+1/2, y+1/2, z+1/2'

loop_
_atom_site_label
_atom_site_type_symbol
_atom_site_fract_x
_atom_site_fract_y
_atom_site_fract_z
_atom_site_U_iso_or_equiv
_atom_site_adp_type
_atom_site_occupancy
_atom_site_site_symmetry_order
_atom_site_calc_flag
_atom_site_refinement_flags_posn
_atom_site_refinement_flags_adp
_atom_site_refinement_flags_occupancy
_atom_site_disorder_assembly
_atom_site_disorder_group
C1 C 0.58488(15) 0.5410(2) 0.5988(7) 0.0144(8) Uani 1 1 d . . . . .
H1 H 0.620673 0.519084 0.583309 0.017 Uiso 1 1 calc R U . . .
C2 C 0.54147(14) 0.4852(2) 0.6004(8) 0.0150(7) Uani 1 1 d . . . . .
H2 H 0.547612 0.426212 0.585886 0.018 Uiso 1 1 calc R U . . .
C3 C 0.48879(14) 0.5159(2) 0.6233(7) 0.0129(8) Uani 1 1 d . . . . .
C4 C 0.48226(16) 0.6031(2) 0.6487(6) 0.0164(10) Uani 1 1 d . . . . .
H4 H 0.447132 0.626615 0.669290 0.020 Uiso 1 1 calc R U . . .
C5 C 0.52771(16) 0.6541(2) 0.6432(6) 0.0162(10) Uani 1 1 d . . . . .
H5 H 0.522768 0.713311 0.657783 0.019 Uiso 1 1 calc R U . . .
C6 C 0.37489(16) 0.5027(3) 0.6565(6) 0.0166(9) Uani 1 1 d . . . . .
H6A H 0.380230 0.540280 0.765631 0.020 Uiso 1 1 calc R U . . .
H6B H 0.343850 0.464602 0.683399 0.020 Uiso 1 1 calc R U . . .
C7 C 0.30195(18) 0.6237(3) 0.5124(6) 0.0154(9) Uani 1 1 d . . . . .
C8 C 0.27295(18) 0.6182(3) 0.6772(6) 0.0169(9) Uani 1 1 d . . . . .
H8 H 0.284441 0.580851 0.773381 0.020 Uiso 1 1 calc R U . . .
C9 C 0.22672(17) 0.6680(3) 0.7008(6) 0.0166(9) Uani 1 1 d . . . . .
H9 H 0.207163 0.663835 0.814935 0.020 Uiso 1 1 calc R U . . .
C10 C 0.28374(18) 0.6807(3) 0.3762(7) 0.0192(9) Uani 1 1 d . . . . .
H10 H 0.302987 0.686918 0.261855 0.023 Uiso 1 1 calc R U . . .
C11 C 0.23752(17) 0.7276(3) 0.4105(6) 0.0191(9) Uani 1 1 d . . . . .
H11 H 0.225433 0.766158 0.317447 0.023 Uiso 1 1 calc R U . . .
C12 C 0.60041(18) 0.7670(3) 0.2781(6) 0.0143(9) Uani 1 1 d . . . . .
C13 C 0.56303(17) 0.8164(3) 0.1521(6) 0.0146(9) Uani 1 1 d . . . . .
C14 C 0.57322(17) 0.8185(2) -0.0403(6) 0.0143(9) Uani 1 1 d . . . . .
C15 C 0.54045(19) 0.8677(3) -0.1578(7) 0.0196(10) Uani 1 1 d . . . . .
H15 H 0.548250 0.870934 -0.287573 0.024 Uiso 1 1 calc R U . . .
C16 C 0.49655(19) 0.9117(3) -0.0840(7) 0.0252(10) Uani 1 1 d . . . . .
H16 H 0.473851 0.944263 -0.163893 0.030 Uiso 1 1 calc R U . . .
C17 C 0.48555(17) 0.9082(3) 0.1073(10) 0.0288(10) Uani 1 1 d . . . . .
H17 H 0.454944 0.937317 0.157143 0.035 Uiso 1 1 calc R U . . .
C18 C 0.51937(19) 0.8622(3) 0.2238(7) 0.0241(10) Uani 1 1 d . . . . .
H18 H 0.512714 0.861972 0.354529 0.029 Uiso 1 1 calc R U . . .
C41 C 0.71823(19) 0.5885(3) 0.7207(7) 0.0195(11) Uani 1 1 d . . . . .
C42 C 0.76178(18) 0.5596(3) 0.8544(7) 0.0214(10) Uani 1 1 d . . . . .
C43 C 0.8012(2) 0.5005(3) 0.7978(8) 0.0277(11) Uani 1 1 d . . . . .
C44 C 0.84176(18) 0.4752(3) 0.9243(9) 0.0315(12) Uani 1 1 d . . . . .
H44 H 0.868864 0.435724 0.887082 0.038 Uiso 1 1 calc R U . . .
C45 C 0.84209(17) 0.5077(3) 1.1015(11) 0.0348(12) Uani 1 1 d . . . . .
H45 H 0.869154 0.489110 1.187072 0.042 Uiso 1 1 calc R U . . .
C46 C 0.8041(2) 0.5671(3) 1.1598(8) 0.0314(12) Uani 1 1 d . . . . .
H46 H 0.805573 0.589903 1.282410 0.038 Uiso 1 1 calc R U . . .
C47 C 0.7639(2) 0.5924(3) 1.0354(7) 0.0251(11) Uani 1 1 d . . . . .
H47 H 0.737422 0.632617 1.073966 0.030 Uiso 1 1 calc R U . . .
Cu1 Cu 0.64145(2) 0.70606(3) 0.60723(8) 0.01359(12) Uani 1 1 d . . . . .
N1 N 0.57849(12) 0.62508(18) 0.6184(6) 0.0146(6) Uani 1 1 d . . . . .
N2 N 0.20854(14) 0.7215(2) 0.5705(5) 0.0167(9) Uani 1 1 d . . . . .
O1 O 0.59579(12) 0.77987(17) 0.4522(4) 0.0161(6) Uani 1 1 d . . . . .
O2 O 0.63407(12) 0.71703(17) 0.2053(4) 0.0171(7) Uani 1 1 d . . . . .
O3 O 0.61463(12) 0.77415(19) -0.1167(5) 0.0180(7) Uani 1 1 d . . . . .
H3 H 0.630469 0.746127 -0.033063 0.027 Uiso 1 1 calc R U . . .
O4 O 0.68346(12) 0.63959(17) 0.7858(4) 0.0182(7) Uani 1 1 d . . . . .
O5 O 0.71902(14) 0.5637(2) 0.5545(5) 0.0289(9) Uani 1 1 d . . . . .
O6 O 0.80176(14) 0.46824(19) 0.6239(7) 0.0374(8) Uani 1 1 d . . . . .
H6 H 0.777471 0.491746 0.559466 0.056 Uiso 1 1 calc R U . . .
S1 S 0.43577(4) 0.44119(5) 0.61662(19) 0.0152(2) Uani 1 1 d . . . . .
S2 S 0.36017(4) 0.56550(6) 0.45126(15) 0.0177(2) Uani 1 1 d . . . . .
C31 C 0.3754(2) 0.7376(3) 0.8745(9) 0.0333(12) Uani 1 1 d . . . . .
C32 C 0.3729(2) 0.8045(3) 0.7338(10) 0.0466(16) Uani 1 1 d . . . . .
H32A H 0.405132 0.801117 0.653072 0.070 Uiso 1 1 calc R U . . .
H32B H 0.372138 0.859768 0.795974 0.070 Uiso 1 1 calc R U . . .
H32C H 0.339931 0.797650 0.658200 0.070 Uiso 1 1 calc R U . . .
N3 N 0.3769(2) 0.6838(3) 0.9795(7) 0.0442(12) Uani 1 1 d . . . . .

loop_
_atom_site_aniso_label
_atom_site_aniso_U_11
_atom_site_aniso_U_22
_atom_site_aniso_U_33
_atom_site_aniso_U_23
_atom_site_aniso_U_13
_atom_site_aniso_U_12
C1 0.0133(17) 0.0189(17) 0.0110(19) 0.001(2) 0.000(2) 0.0018(14)
C2 0.0158(18) 0.0152(16) 0.0142(19) 0.000(2) -0.003(2) 0.0023(15)
C3 0.0118(17) 0.0154(16) 0.011(2) 0.0006(19) -0.001(2) -0.0025(14)
C4 0.0140(19) 0.0179(19) 0.017(3) -0.0001(16) 0.0027(17) 0.0016(16)
C5 0.0177(19) 0.0119(17) 0.019(3) -0.0013(17) -0.0002(18) 0.0006(16)
C6 0.0098(18) 0.020(2) 0.020(3) 0.0006(16) 0.0009(16) 0.0025(16)
C7 0.014(2) 0.017(2) 0.015(2) -0.0034(16) 0.0001(17) 0.0011(18)
C8 0.016(2) 0.018(2) 0.017(2) 0.0026(16) -0.0013(18) 0.0020(19)
C9 0.014(2) 0.022(2) 0.013(2) -0.0007(17) 0.0030(17) -0.0012(18)
C10 0.017(2) 0.025(2) 0.015(2) -0.0016(18) 0.0033(18) 0.0026(19)
C11 0.018(2) 0.023(2) 0.016(2) 0.0036(18) 0.0008(19) 0.0001(18)
C12 0.013(2) 0.016(2) 0.014(2) -0.0012(18) -0.0011(18) -0.0061(19)
C13 0.0138(18) 0.0161(18) 0.014(3) -0.0014(16) -0.0049(16) -0.0009(16)
C14 0.014(2) 0.0146(19) 0.014(2) -0.0019(18) 0.0021(18) -0.0032(17)
C15 0.024(2) 0.018(2) 0.017(2) 0.0018(18) -0.0056(19) -0.001(2)
C16 0.024(2) 0.023(2) 0.029(3) 0.000(2) -0.010(2) 0.008(2)
C17 0.024(2) 0.032(2) 0.030(3) -0.003(3) -0.001(3) 0.0122(18)
C18 0.023(2) 0.033(3) 0.016(3) -0.003(2) 0.0025(19) 0.004(2)
C41 0.015(2) 0.016(2) 0.027(3) 0.0029(19) 0.000(2) -0.0047(19)
C42 0.013(2) 0.013(2) 0.038(3) 0.0041(19) 0.002(2) -0.0022(18)
C43 0.022(3) 0.021(2) 0.040(3) 0.002(2) 0.008(2) -0.002(2)
C44 0.016(2) 0.022(2) 0.057(4) 0.011(3) 0.002(3) 0.005(2)
C45 0.019(2) 0.033(2) 0.052(3) 0.018(3) -0.007(3) -0.0056(19)
C46 0.029(3) 0.030(2) 0.035(3) 0.005(2) -0.008(2) -0.006(2)
C47 0.020(2) 0.021(2) 0.034(3) 0.0016(19) -0.006(2) -0.004(2)
Cu1 0.0114(2) 0.0164(2) 0.0130(2) 0.0009(3) 0.0000(3) -0.00199(18)
N1 0.0122(15) 0.0199(15) 0.0118(17) 0.0011(18) -0.0011(18) -0.0016(12)
N2 0.0135(17) 0.0184(16) 0.018(2) -0.0030(15) -0.0019(14) 0.0012(14)
O1 0.0148(14) 0.0204(14) 0.0133(17) 0.0015(13) -0.0007(13) -0.0020(12)
O2 0.0151(15) 0.0193(15) 0.0170(17) -0.0008(12) -0.0014(12) -0.0003(13)
O3 0.0166(16) 0.0226(16) 0.0148(17) 0.0009(13) 0.0000(13) 0.0034(13)
O4 0.0148(15) 0.0183(14) 0.0216(18) 0.0011(13) 0.0001(13) 0.0009(13)
O5 0.0238(18) 0.0365(19) 0.027(2) -0.0060(15) 0.0037(14) -0.0012(16)
O6 0.0337(19) 0.0345(17) 0.044(2) -0.001(2) 0.008(2) 0.0091(14)
S1 0.0111(4) 0.0140(4) 0.0204(5) 0.0002(5) -0.0002(5) -0.0002(3)
S2 0.0138(5) 0.0227(5) 0.0165(6) -0.0007(4) 0.0009(4) 0.0052(4)
C31 0.024(3) 0.034(3) 0.042(3) -0.015(3) -0.004(2) 0.007(2)
C32 0.038(3) 0.030(3) 0.072(5) 0.000(3) -0.003(3) 0.002(3)
N3 0.037(3) 0.052(3) 0.044(3) -0.008(3) 0.001(2) 0.015(2)

loop_
_atom_type_symbol
_atom_type_description
_atom_type_scat_dispersion_real
_atom_type_scat_dispersion_imag
_atom_type_scat_source
C C 0.0033 0.0016 'International Tables Vol C Tables 4.2.6.8 and 6.1.1.4'
H H 0.0000 0.0000 'International Tables Vol C Tables 4.2.6.8 and 6.1.1.4'
Cu Cu 0.3201 1.2651 'International Tables Vol C Tables 4.2.6.8 and 6.1.1.4'
N N 0.0061 0.0033 'International Tables Vol C Tables 4.2.6.8 and 6.1.1.4'
O O 0.0106 0.0060 'International Tables Vol C Tables 4.2.6.8 and 6.1.1.4'
S S 0.1246 0.1234 'International Tables Vol C Tables 4.2.6.8 and 6.1.1.4'

loop_
_geom_angle_atom_site_label_1
_geom_angle_atom_site_label_2
_geom_angle_atom_site_label_3
_geom_angle
_geom_angle_site_symmetry_1
_geom_angle_site_symmetry_3
_geom_angle_publ_flag
C2 C1 H1 118.7 . . ?
N1 C1 H1 118.7 . . ?
N1 C1 C2 122.7(3) . . ?
C1 C2 H2 120.2 . . ?
C1 C2 C3 119.6(3) . . ?
C3 C2 H2 120.2 . . ?
C2 C3 C4 117.7(3) . . ?
C2 C3 S1 116.7(3) . . ?
C4 C3 S1 125.5(3) . . ?
C3 C4 H4 120.6 . . ?
C5 C4 C3 118.7(4) . . ?
C5 C4 H4 120.6 . . ?
C4 C5 H5 118.1 . . ?
N1 C5 C4 123.8(3) . . ?
N1 C5 H5 118.1 . . ?
H6A C6 H6B 108.2 . . ?
S1 C6 H6A 109.8 . . ?
S1 C6 H6B 109.8 . . ?
S1 C6 S2 109.4(2) . . ?
S2 C6 H6A 109.8 . . ?
S2 C6 H6B 109.8 . . ?
C8 C7 C10 118.1(4) . . ?
C8 C7 S2 126.8(3) . . ?
C10 C7 S2 115.0(3) . . ?
C7 C8 H8 120.4 . . ?
C7 C8 C9 119.2(4) . . ?
C9 C8 H8 120.4 . . ?
C8 C9 H9 118.5 . . ?
N2 C9 C8 123.1(4) . . ?
N2 C9 H9 118.5 . . ?
C7 C10 H10 120.5 . . ?
C11 C10 C7 119.0(4) . . ?
C11 C10 H10 120.5 . . ?
C10 C11 H11 118.5 . . ?
N2 C11 C10 123.0(4) . . ?
N2 C11 H11 118.5 . . ?
O1 C12 C13 116.9(4) . . ?
O2 C12 C13 118.6(4) . . ?
O2 C12 O1 124.5(4) . . ?
C14 C13 C12 119.6(4) . . ?
C18 C13 C12 121.2(4) . . ?
C18 C13 C14 119.2(4) . . ?
C15 C14 C13 120.2(4) . . ?
O3 C14 C13 121.3(4) . . ?
O3 C14 C15 118.5(4) . . ?
C14 C15 H15 120.1 . . ?
C16 C15 C14 119.7(4) . . ?
C16 C15 H15 120.1 . . ?
C15 C16 H16 119.9 . . ?
C15 C16 C17 120.3(4) . . ?
C17 C16 H16 119.9 . . ?
C16 C17 H17 120.1 . . ?
C18 C17 C16 119.7(4) . . ?
C18 C17 H17 120.1 . . ?
C13 C18 H18 119.6 . . ?
C17 C18 C13 120.8(5) . . ?
C17 C18 H18 119.6 . . ?
O4 C41 C42 116.0(4) . . ?
O5 C41 C42 119.9(4) . . ?
O5 C41 O4 124.1(5) . . ?
C43 C42 C41 120.5(5) . . ?
C47 C42 C41 120.3(4) . . ?
C47 C42 C43 119.3(5) . . ?
C44 C43 C42 119.4(5) . . ?
O6 C43 C42 121.7(5) . . ?
O6 C43 C44 118.8(5) . . ?
C43 C44 H44 120.2 . . ?
C45 C44 C43 119.7(5) . . ?
C45 C44 H44 120.2 . . ?
C44 C45 H45 119.0 . . ?
C44 C45 C46 121.9(5) . . ?
C46 C45 H45 119.0 . . ?
C45 C46 H46 120.7 . . ?
C45 C46 C47 118.7(5) . . ?
C47 C46 H46 120.7 . . ?
C42 C47 H47 119.5 . . ?
C46 C47 C42 121.0(5) . . ?
C46 C47 H47 119.5 . . ?
N1 Cu1 N2 172.93(15) . 3_565 ?
N1 Cu1 O3 92.49(15) . 1_556 ?
N2 Cu1 O3 94.46(13) 3_565 1_556 ?
O1 Cu1 N1 87.86(13) . . ?
O1 Cu1 N2 93.09(13) . 3_565 ?
O1 Cu1 O3 92.51(12) . 1_556 ?
O4 Cu1 N1 92.10(14) . . ?
O4 Cu1 N2 87.74(13) . 3_565 ?
O4 Cu1 O1 173.47(13) . . ?
O4 Cu1 O3 80.97(12) . 1_556 ?
C1 N1 Cu1 122.4(2) . . ?
C5 N1 C1 117.4(3) . . ?
C5 N1 Cu1 120.2(2) . . ?
C9 N2 C11 117.5(4) . . ?
C9 N2 Cu1 122.6(3) . 3_465 ?
C11 N2 Cu1 119.8(3) . 3_465 ?
C12 O1 Cu1 114.2(3) . . ?
C14 O3 Cu1 142.3(3) . 1_554 ?
C14 O3 H3 109.5 . . ?
Cu1 O3 H3 103.2 1_554 . ?
C41 O4 Cu1 117.4(3) . . ?
C43 O6 H6 109.5 . . ?
C3 S1 C6 104.21(18) . . ?
C7 S2 C6 104.33(19) . . ?
N3 C31 C32 177.9(6) . . ?
C31 C32 H32A 109.5 . . ?
C31 C32 H32B 109.5 . . ?
C31 C32 H32C 109.5 . . ?
H32A C32 H32B 109.5 . . ?
H32A C32 H32C 109.5 . . ?
H32B C32 H32C 109.5 . . ?

loop_
_geom_bond_atom_site_label_1
_geom_bond_atom_site_label_2
_geom_bond_distance
_geom_bond_site_symmetry_2
_geom_bond_publ_flag
C1 H1 0.9500 . ?
C1 C2 1.383(5) . ?
C1 N1 1.346(4) . ?
C2 H2 0.9500 . ?
C2 C3 1.390(5) . ?
C3 C4 1.400(5) . ?
C3 S1 1.757(3) . ?
C4 H4 0.9500 . ?
C4 C5 1.376(5) . ?
C5 H5 0.9500 . ?
C5 N1 1.339(5) . ?
C6 H6A 0.9900 . ?
C6 H6B 0.9900 . ?
C6 S1 1.805(4) . ?
C6 S2 1.809(4) . ?
C7 C8 1.380(6) . ?
C7 C10 1.401(6) . ?
C7 S2 1.754(4) . ?
C8 H8 0.9500 . ?
C8 C9 1.391(6) . ?
C9 H9 0.9500 . ?
C9 N2 1.335(5) . ?
C10 H10 0.9500 . ?
C10 C11 1.377(6) . ?
C11 H11 0.9500 . ?
C11 N2 1.351(6) . ?
C12 C13 1.504(6) . ?
C12 O1 1.268(5) . ?
C12 O2 1.256(5) . ?
C13 C14 1.400(7) . ?
C13 C18 1.391(6) . ?
C14 C15 1.399(6) . ?
C14 O3 1.350(5) . ?
C15 H15 0.9500 . ?
C15 C16 1.386(7) . ?
C16 H16 0.9500 . ?
C16 C17 1.397(9) . ?
C17 H17 0.9500 . ?
C17 C18 1.383(7) . ?
C18 H18 0.9500 . ?
C41 C42 1.505(7) . ?
C41 O4 1.263(6) . ?
C41 O5 1.253(6) . ?
C42 C43 1.404(6) . ?
C42 C47 1.397(7) . ?
C43 C44 1.403(7) . ?
C43 O6 1.346(7) . ?
C44 H44 0.9500 . ?
C44 C45 1.369(10) . ?
C45 H45 0.9500 . ?
C45 C46 1.386(7) . ?
C46 H46 0.9500 . ?
C46 C47 1.388(7) . ?
C47 H47 0.9500 . ?
Cu1 N1 2.007(3) . ?
Cu1 N2 2.022(3) 3_565 ?
Cu1 O1 1.961(3) . ?
Cu1 O3 2.345(3) 1_556 ?
Cu1 O4 1.949(3) . ?
O3 H3 0.8400 . ?
O6 H6 0.8400 . ?
C31 C32 1.462(9) . ?
C31 N3 1.135(7) . ?
C32 H32A 0.9800 . ?
C32 H32B 0.9800 . ?
C32 H32C 0.9800 . ?

loop_
_geom_hbond_atom_site_label_D
_geom_hbond_atom_site_label_H
_geom_hbond_atom_site_label_A
_geom_hbond_distance_DH
_geom_hbond_distance_HA
_geom_hbond_distance_DA
_geom_hbond_angle_DHA
_geom_hbond_site_symmetry_A
_geom_hbond_publ_flag
C1 H1 O5 0.95 2.52 3.324(5) 142.3 . yes
C2 H2 N3 0.95 2.65 3.448(6) 141.8 2_664 yes
C4 H4 S2 0.95 2.81 3.364(4) 117.8 . yes
C9 H9 O3 0.95 2.52 3.178(5) 126.5 3_466 yes
C11 H11 O2 0.95 2.39 3.059(5) 126.7 3_465 yes
C15 H15 O1 0.95 2.63 3.401(6) 138.9 1_554 yes
C44 H44 O1 0.95 2.65 3.453(5) 142.2 4_645 yes
O3 H3 O2 0.84 1.77 2.521(4) 147.9 . yes
O6 H6 O5 0.84 1.83 2.577(5) 147.2 . yes

loop_
_geom_torsion_atom_site_label_1
_geom_torsion_atom_site_label_2
_geom_torsion_atom_site_label_3
_geom_torsion_atom_site_label_4
_geom_torsion
_geom_torsion_site_symmetry_1
_geom_torsion_site_symmetry_2
_geom_torsion_site_symmetry_3
_geom_torsion_site_symmetry_4
_geom_torsion_publ_flag
C1 C2 C3 C4 -1.6(7) . . . . ?
C1 C2 C3 S1 178.1(4) . . . . ?
C2 C1 N1 C5 1.1(8) . . . . ?
C2 C1 N1 Cu1 -177.9(4) . . . . ?
C2 C3 C4 C5 2.2(7) . . . . ?
C2 C3 S1 C6 178.6(4) . . . . ?
C3 C4 C5 N1 -1.4(7) . . . . ?
C4 C3 S1 C6 -1.7(5) . . . . ?
C4 C5 N1 C1 -0.3(7) . . . . ?
C4 C5 N1 Cu1 178.7(3) . . . . ?
C7 C8 C9 N2 0.2(6) . . . . ?
C7 C10 C11 N2 0.0(7) . . . . ?
C8 C7 C10 C11 -1.0(6) . . . . ?
C8 C7 S2 C6 -3.2(4) . . . . ?
C8 C9 N2 C11 -1.2(6) . . . . ?
C8 C9 N2 Cu1 -179.7(3) . . . 3_465 ?
C10 C7 C8 C9 0.9(6) . . . . ?
C10 C7 S2 C6 177.4(3) . . . . ?
C10 C11 N2 C9 1.1(6) . . . . ?
C10 C11 N2 Cu1 179.6(3) . . . 3_465 ?
C12 C13 C14 C15 -176.7(4) . . . . ?
C12 C13 C14 O3 2.9(6) . . . . ?
C12 C13 C18 C17 179.3(4) . . . . ?
C13 C12 O1 Cu1 175.0(3) . . . . ?
C13 C14 C15 C16 -2.5(6) . . . . ?
C13 C14 O3 Cu1 150.9(4) . . . 1_554 ?
C14 C13 C18 C17 1.3(7) . . . . ?
C14 C15 C16 C17 1.1(7) . . . . ?
C15 C14 O3 Cu1 -29.4(6) . . . 1_554 ?
C15 C16 C17 C18 1.5(7) . . . . ?
C16 C17 C18 C13 -2.7(7) . . . . ?
C18 C13 C14 C15 1.3(6) . . . . ?
C18 C13 C14 O3 -179.1(4) . . . . ?
C41 C42 C43 C44 179.3(4) . . . . ?
C41 C42 C43 O6 0.4(7) . . . . ?
C41 C42 C47 C46 -179.4(4) . . . . ?
C42 C41 O4 Cu1 160.9(3) . . . . ?
C42 C43 C44 C45 0.7(7) . . . . ?
C43 C42 C47 C46 -0.3(7) . . . . ?
C43 C44 C45 C46 -1.6(7) . . . . ?
C44 C45 C46 C47 1.6(7) . . . . ?
C45 C46 C47 C42 -0.6(7) . . . . ?
C47 C42 C43 C44 0.3(7) . . . . ?
C47 C42 C43 O6 -178.6(4) . . . . ?
N1 C1 C2 C3 -0.1(8) . . . . ?
O1 C12 C13 C14 167.0(4) . . . . ?
O1 C12 C13 C18 -10.9(6) . . . . ?
O2 C12 C13 C14 -12.4(6) . . . . ?
O2 C12 C13 C18 169.7(4) . . . . ?
O2 C12 O1 Cu1 -5.7(5) . . . . ?
O3 C14 C15 C16 177.9(4) . . . . ?
O4 C41 C42 C43 177.7(4) . . . . ?
O4 C41 C42 C47 -3.3(6) . . . . ?
O5 C41 C42 C43 -4.4(7) . . . . ?
O5 C41 C42 C47 174.6(4) . . . . ?
O5 C41 O4 Cu1 -17.0(6) . . . . ?
O6 C43 C44 C45 179.6(4) . . . . ?
S1 C3 C4 C5 -177.4(4) . . . . ?
S1 C6 S2 C7 -178.2(2) . . . . ?
S2 C6 S1 C3 72.1(3) . . . . ?
S2 C7 C8 C9 -178.5(3) . . . . ?
S2 C7 C10 C11 178.5(3) . . . . ?

loop_
_twin_individual_id
_twin_individual_mass_fraction_refined
1 0.636(16)
2 0.364(16)
